data_7036208
loop_
_publ_author_name
'Tolpygin, Aleksei O.'
'Glukhova, Tatyana A.'
'Cherkasov, Anton V.'
'Fukin, Georgy K.'
'Aleksanyan, Diana V.'
'Cui, Dongmei'
'Trifonov, Alexander A.'

_publ_section_title
;
 Bis(alkyl) rare-earth complexes supported by a new tridentate amidinate
 ligand with a pendant diphenylphosphine oxide group. Synthesis,
 structures and catalytic activity in isoprene polymerization.
;
_journal_issue 37
_journal_name_full 'Dalton transactions (Cambridge, England : 2003)'
_journal_page_first 16465
_journal_page_last 16474
_journal_paper_doi 10.1039/c5dt02570b
_journal_volume 44
_journal_year 2015
_chemical_formula_moiety 'C43 H62 Er N2 O2 P Si2'
_chemical_formula_sum 'C43 H62 Er N2 O2 P Si2'
_chemical_formula_weight 893.35
_space_group_crystal_system monoclinic
_space_group_IT_number 14
_space_group_name_Hall '-P 2yn'
_space_group_name_H-M_alt 'P 1 21/n 1'
_symmetry_space_group_name_Hall '-P 2yn'
_symmetry_space_group_name_H-M 'P 1 21/n 1'
_atom_sites_solution_hydrogens geom
_atom_sites_solution_primary direct
_atom_sites_solution_secondary difmap
_audit_creation_method SHELXL-2014/7
_audit_update_record
;
2015-03-10 deposited with the CCDC.
2015-08-18 downloaded from the CCDC.
;
_cell_angle_alpha 90
_cell_angle_beta 95.195(2)
_cell_angle_gamma 90
_cell_formula_units_Z 4
_cell_length_a 10.2426(12)
_cell_length_b 19.035(2)
_cell_length_c 21.678(3)
_cell_measurement_reflns_used 9109
_cell_measurement_temperature 100(2)
_cell_measurement_theta_max 32.96
_cell_measurement_theta_min 2.83
_cell_volume 4209.2(9)
_computing_cell_refinement 'Bruker SAINT'
_computing_data_collection 'Bruker APEX2'
_computing_data_reduction 'Bruker SAINT'
_computing_molecular_graphics 'Bruker SHELXTL'
_computing_publication_material 'Bruker SHELXTL'
_computing_structure_refinement 'SHELXL-2014/7 (Sheldrick, 2014)'
_computing_structure_solution 'SHELXT-2014/4 (Sheldrick, 2014)'
_diffrn_ambient_temperature 100(2)
_diffrn_measured_fraction_theta_full 0.995
_diffrn_measured_fraction_theta_max 0.995
_diffrn_measurement_device_type 'Bruker D8 Quest with CMOS Detector'
_diffrn_measurement_method '\w scans'
_diffrn_radiation_type MoK\a
_diffrn_radiation_wavelength 0.71073
_diffrn_reflns_av_R_equivalents 0.0380
_diffrn_reflns_av_unetI/netI 0.0289
_diffrn_reflns_laue_measured_fraction_full 0.995
_diffrn_reflns_laue_measured_fraction_max 0.995
_diffrn_reflns_limit_h_max 12
_diffrn_reflns_limit_h_min -12
_diffrn_reflns_limit_k_max 23
_diffrn_reflns_limit_k_min -23
_diffrn_reflns_limit_l_max 26
_diffrn_reflns_limit_l_min -26
_diffrn_reflns_number 38140
_diffrn_reflns_point_group_measured_fraction_full 0.995
_diffrn_reflns_point_group_measured_fraction_max 0.995
_diffrn_reflns_theta_full 25.242
_diffrn_reflns_theta_max 25.999
_diffrn_reflns_theta_min 2.169
_diffrn_source 'microfocus tube'
_exptl_absorpt_coefficient_mu 2.126
_exptl_absorpt_correction_T_max 0.7792
_exptl_absorpt_correction_T_min 0.6167
_exptl_absorpt_correction_type multi-scan
_exptl_absorpt_process_details 'SADABS 2014/2'
_exptl_crystal_colour yellow
_exptl_crystal_density_diffrn 1.410
_exptl_crystal_description prism
_exptl_crystal_F_000 1844
_exptl_crystal_size_max 0.230
_exptl_crystal_size_mid 0.140
_exptl_crystal_size_min 0.110
_refine_diff_density_max 1.927
_refine_diff_density_min -0.702
_refine_diff_density_rms 0.116
_refine_ls_extinction_method none
_refine_ls_goodness_of_fit_ref 1.066
_refine_ls_hydrogen_treatment constr
_refine_ls_matrix_type full
_refine_ls_number_parameters 471
_refine_ls_number_reflns 8254
_refine_ls_number_restraints 0
_refine_ls_restrained_S_all 1.066
_refine_ls_R_factor_all 0.0367
_refine_ls_R_factor_gt 0.0309
_refine_ls_shift/su_max 0.005
_refine_ls_shift/su_mean 0.000
_refine_ls_structure_factor_coef Fsqd
_refine_ls_weighting_details 'w=1/[\s^2^(Fo^2^)+(0.0500P)^2^+5.1000P] where P=(Fo^2^+2Fc^2^)/3'
_refine_ls_weighting_scheme calc
_refine_ls_wR_factor_gt 0.0818
_refine_ls_wR_factor_ref 0.0851
_reflns_Friedel_coverage 0.000
_reflns_number_gt 7337
_reflns_number_total 8254
_reflns_threshold_expression 'I > 2\s(I)'
_cod_data_source_file c5dt02570b2.cif
_cod_data_source_block 4
_cod_depositor_comments 'Adding full bibliography for 7036206--7036209.cif.'
_cod_original_cell_volume 4209.1(8)
_cod_database_code 7036208
_shelx_shelxl_version_number 2014/7
_shelx_space_group_comment
;
The symmetry employed for this shelxl refinement is uniquely defined
by the following loop, which should always be used as a source of
symmetry information in preference to the above space-group names.
They are only intended as comments.
;
_shelx_estimated_absorpt_t_min 0.641
_shelx_estimated_absorpt_t_max 0.800

loop_
_space_group_symop_operation_xyz
'x, y, z'
'-x+1/2, y+1/2, -z+1/2'
'-x, -y, -z'
'x-1/2, -y-1/2, z-1/2'

loop_
_atom_site_label
_atom_site_type_symbol
_atom_site_fract_x
_atom_site_fract_y
_atom_site_fract_z
_atom_site_U_iso_or_equiv
_atom_site_adp_type
_atom_site_occupancy
_atom_site_site_symmetry_order
_atom_site_calc_flag
_atom_site_refinement_flags_posn
_atom_site_refinement_flags_adp
Er1 Er 0.28946(2) 0.28590(2) 0.61345(2) 0.01558(6) Uani 1 1 d . .
P1 P 0.50605(8) 0.20749(4) 0.52450(4) 0.01640(16) Uani 1 1 d . .
Si1 Si 0.22591(9) 0.41146(5) 0.47110(4) 0.02169(18) Uani 1 1 d . .
Si2 Si 0.51037(9) 0.41071(5) 0.68869(4) 0.0250(2) Uani 1 1 d . .
O1 O 0.4747(2) 0.26935(11) 0.56416(10) 0.0187(4) Uani 1 1 d . .
O2 O 0.1401(2) 0.35299(11) 0.67345(10) 0.0227(5) Uani 1 1 d . .
N1 N 0.2604(3) 0.17318(13) 0.56272(12) 0.0186(5) Uani 1 1 d . .
C1 C 0.1832(3) 0.14419(16) 0.60325(14) 0.0177(6) Uani 1 1 d . .
N2 N 0.1621(3) 0.18912(14) 0.64769(12) 0.0188(5) Uani 1 1 d . .
C2 C 0.1445(3) 0.06497(16) 0.60218(14) 0.0204(6) Uani 1 1 d . .
C3 C -0.0045(3) 0.05547(17) 0.59372(16) 0.0254(7) Uani 1 1 d . .
H3A H -0.0437 0.0761 0.6291 0.038 Uiso 1 1 calc R U
H3B H -0.0256 0.0053 0.5911 0.038 Uiso 1 1 calc R U
H3C H -0.0397 0.0789 0.5555 0.038 Uiso 1 1 calc R U
C4 C 0.2068(4) 0.02396(17) 0.55126(16) 0.0264(7) Uani 1 1 d . .
H4A H 0.1931 -0.0265 0.5570 0.040 Uiso 1 1 calc R U
H4B H 0.3010 0.0339 0.5537 0.040 Uiso 1 1 calc R U
H4C H 0.1659 0.0383 0.5106 0.040 Uiso 1 1 calc R U
C5 C 0.1988(4) 0.03094(17) 0.66383(16) 0.0286(7) Uani 1 1 d . .
H5A H 0.1570 0.0524 0.6981 0.043 Uiso 1 1 calc R U
H5B H 0.2938 0.0383 0.6700 0.043 Uiso 1 1 calc R U
H5C H 0.1801 -0.0196 0.6626 0.043 Uiso 1 1 calc R U
C6 C 0.2552(3) 0.16538(15) 0.49896(14) 0.0181(6) Uani 1 1 d . .
C7 C 0.1415(3) 0.15242(16) 0.45984(15) 0.0211(6) Uani 1 1 d . .
H7A H 0.0621 0.1410 0.4771 0.025 Uiso 1 1 calc R U
C8 C 0.1437(3) 0.15615(17) 0.39624(15) 0.0226(7) Uani 1 1 d . .
H8A H 0.0661 0.1459 0.3704 0.027 Uiso 1 1 calc R U
C9 C 0.2569(3) 0.17451(17) 0.36928(15) 0.0234(7) Uani 1 1 d . .
H9A H 0.2566 0.1773 0.3255 0.028 Uiso 1 1 calc R U
C10 C 0.3697(3) 0.18861(16) 0.40698(15) 0.0206(6) Uani 1 1 d . .
H10A H 0.4472 0.2023 0.3891 0.025 Uiso 1 1 calc R U
C11 C 0.3708(3) 0.18291(15) 0.47136(14) 0.0180(6) Uani 1 1 d . .
C12 C 0.6430(3) 0.22700(17) 0.48105(15) 0.0194(6) Uani 1 1 d . .
C13 C 0.7081(3) 0.29056(15) 0.49149(15) 0.0204(6) Uani 1 1 d . .
H13A H 0.6776 0.3235 0.5198 0.024 Uiso 1 1 calc R U
C14 C 0.8177(3) 0.30615(18) 0.46074(16) 0.0248(7) Uani 1 1 d . .
H14A H 0.8616 0.3498 0.4679 0.030 Uiso 1 1 calc R U
C15 C 0.8630(3) 0.25830(18) 0.41969(16) 0.0271(7) Uani 1 1 d . .
H15A H 0.9393 0.2686 0.3995 0.032 Uiso 1 1 calc R U
C16 C 0.7973(3) 0.19540(19) 0.40796(17) 0.0270(7) Uani 1 1 d . .
H16A H 0.8270 0.1633 0.3788 0.032 Uiso 1 1 calc R U
C17 C 0.6890(3) 0.17940(17) 0.43854(16) 0.0252(7) Uani 1 1 d . .
H17A H 0.6451 0.1359 0.4308 0.030 Uiso 1 1 calc R U
C18 C 0.5528(3) 0.13274(16) 0.57292(15) 0.0195(6) Uani 1 1 d . .
C19 C 0.5807(3) 0.06778(17) 0.54791(16) 0.0266(7) Uani 1 1 d . .
H19A H 0.5737 0.0617 0.5042 0.032 Uiso 1 1 calc R U
C20 C 0.6186(4) 0.01192(19) 0.58643(18) 0.0325(8) Uani 1 1 d . .
H20A H 0.6387 -0.0322 0.5690 0.039 Uiso 1 1 calc R U
C21 C 0.6272(3) 0.01996(19) 0.64940(18) 0.0322(8) Uani 1 1 d . .
H21A H 0.6520 -0.0187 0.6756 0.039 Uiso 1 1 calc R U
C22 C 0.6000(4) 0.0842(2) 0.67487(17) 0.0334(8) Uani 1 1 d . .
H22A H 0.6064 0.0897 0.7186 0.040 Uiso 1 1 calc R U
C23 C 0.5632(3) 0.14068(18) 0.63665(16) 0.0285(7) Uani 1 1 d . .
H23A H 0.5451 0.1849 0.6543 0.034 Uiso 1 1 calc R U
C24 C 0.0839(3) 0.18021(16) 0.69824(14) 0.0208(6) Uani 1 1 d . .
C25 C 0.1444(4) 0.16539(17) 0.75780(15) 0.0250(7) Uani 1 1 d . .
C26 C 0.0656(4) 0.16313(18) 0.80710(15) 0.0304(8) Uani 1 1 d . .
H26A H 0.1042 0.1527 0.8476 0.036 Uiso 1 1 calc R U
C27 C -0.0678(4) 0.17591(19) 0.79795(17) 0.0346(9) Uani 1 1 d . .
H27A H -0.1206 0.1720 0.8316 0.042 Uiso 1 1 calc R U
C28 C -0.1242(4) 0.1943(2) 0.73981(17) 0.0312(8) Uani 1 1 d . .
H28A H -0.2151 0.2051 0.7342 0.037 Uiso 1 1 calc R U
C29 C -0.0491(3) 0.19713(17) 0.68923(15) 0.0239(7) Uani 1 1 d . .
C30 C 0.2901(4) 0.15547(19) 0.76961(16) 0.0304(8) Uani 1 1 d . .
H30A H 0.3090 0.1243 0.8053 0.046 Uiso 1 1 calc R U
H30B H 0.3321 0.2011 0.7783 0.046 Uiso 1 1 calc R U
H30C H 0.3241 0.1345 0.7330 0.046 Uiso 1 1 calc R U
C31 C -0.1117(3) 0.22169(18) 0.62752(17) 0.0266(7) Uani 1 1 d . .
H31A H -0.0500 0.2516 0.6076 0.040 Uiso 1 1 calc R U
H31B H -0.1911 0.2485 0.6337 0.040 Uiso 1 1 calc R U
H31C H -0.1347 0.1809 0.6012 0.040 Uiso 1 1 calc R U
C32 C 0.1777(3) 0.34549(16) 0.52639(14) 0.0213(6) Uani 1 1 d . .
H32A H 0.1417 0.3067 0.4996 0.026 Uiso 1 1 calc R U
H32B H 0.1010 0.3670 0.5437 0.026 Uiso 1 1 calc R U
C33 C 0.1944(4) 0.50352(19) 0.49776(18) 0.0352(8) Uani 1 1 d . .
H33A H 0.2635 0.5173 0.5297 0.053 Uiso 1 1 calc R U
H33B H 0.1092 0.5054 0.5149 0.053 Uiso 1 1 calc R U
H33C H 0.1942 0.5358 0.4626 0.053 Uiso 1 1 calc R U
C34 C 0.4038(4) 0.4047(2) 0.45870(18) 0.0329(8) Uani 1 1 d . .
H34A H 0.4568 0.4169 0.4971 0.049 Uiso 1 1 calc R U
H34B H 0.4240 0.4370 0.4257 0.049 Uiso 1 1 calc R U
H34C H 0.4239 0.3565 0.4468 0.049 Uiso 1 1 calc R U
C35 C 0.1337(4) 0.4016(2) 0.39204(17) 0.0350(8) Uani 1 1 d . .
H35A H 0.1455 0.3538 0.3767 0.053 Uiso 1 1 calc R U
H35B H 0.1675 0.4355 0.3634 0.053 Uiso 1 1 calc R U
H35C H 0.0402 0.4105 0.3951 0.053 Uiso 1 1 calc R U
C36 C 0.4475(3) 0.32146(18) 0.69957(16) 0.0257(7) Uani 1 1 d . .
H36A H 0.4048 0.3196 0.7387 0.031 Uiso 1 1 calc R U
H36B H 0.5218 0.2879 0.7031 0.031 Uiso 1 1 calc R U
C37 C 0.5918(4) 0.4559(2) 0.75804(18) 0.0402(9) Uani 1 1 d . .
H37A H 0.6712 0.4302 0.7730 0.060 Uiso 1 1 calc R U
H37B H 0.5317 0.4576 0.7907 0.060 Uiso 1 1 calc R U
H37C H 0.6153 0.5039 0.7469 0.060 Uiso 1 1 calc R U
C38 C 0.3760(4) 0.4711(2) 0.65750(19) 0.0363(9) Uani 1 1 d . .
H38A H 0.3108 0.4754 0.6877 0.054 Uiso 1 1 calc R U
H38B H 0.3340 0.4520 0.6186 0.054 Uiso 1 1 calc R U
H38C H 0.4127 0.5175 0.6498 0.054 Uiso 1 1 calc R U
C39 C 0.6363(4) 0.4091(2) 0.6311(2) 0.0425(10) Uani 1 1 d . .
H39A H 0.7058 0.3756 0.6448 0.064 Uiso 1 1 calc R U
H39B H 0.6742 0.4560 0.6278 0.064 Uiso 1 1 calc R U
H39C H 0.5949 0.3946 0.5906 0.064 Uiso 1 1 calc R U
C40 C 0.0438(3) 0.40534(18) 0.65071(16) 0.0280(7) Uani 1 1 d . .
H40A H -0.0312 0.3827 0.6264 0.034 Uiso 1 1 calc R U
H40B H 0.0837 0.4401 0.6241 0.034 Uiso 1 1 calc R U
C41 C -0.0008(4) 0.4407(2) 0.70841(18) 0.0352(8) Uani 1 1 d . .
H41A H 0.0527 0.4829 0.7198 0.042 Uiso 1 1 calc R U
H41B H -0.0943 0.4543 0.7022 0.042 Uiso 1 1 calc R U
C42 C 0.0213(4) 0.3835(2) 0.75723(17) 0.0360(9) Uani 1 1 d . .
H42A H 0.0295 0.4034 0.7996 0.043 Uiso 1 1 calc R U
H42B H -0.0503 0.3484 0.7537 0.043 Uiso 1 1 calc R U
C43 C 0.1486(4) 0.35221(18) 0.74094(15) 0.0274(7) Uani 1 1 d . .
H43A H 0.2239 0.3807 0.7585 0.033 Uiso 1 1 calc R U
H43B H 0.1588 0.3036 0.7569 0.033 Uiso 1 1 calc R U

loop_
_atom_site_aniso_label
_atom_site_aniso_U_11
_atom_site_aniso_U_22
_atom_site_aniso_U_33
_atom_site_aniso_U_23
_atom_site_aniso_U_13
_atom_site_aniso_U_12
Er1 0.01756(9) 0.01136(9) 0.01777(9) -0.00152(4) 0.00127(6) -0.00105(5)
P1 0.0163(4) 0.0125(4) 0.0206(4) 0.0002(3) 0.0027(3) 0.0000(3)
Si1 0.0235(4) 0.0166(4) 0.0247(4) 0.0030(3) 0.0008(3) 0.0006(3)
Si2 0.0259(5) 0.0207(4) 0.0277(5) -0.0048(4) -0.0015(4) -0.0037(4)
O1 0.0179(10) 0.0146(10) 0.0238(11) -0.0017(9) 0.0021(9) -0.0014(8)
O2 0.0280(12) 0.0182(11) 0.0223(11) -0.0004(9) 0.0052(9) 0.0040(9)
N1 0.0215(13) 0.0133(12) 0.0212(13) 0.0013(10) 0.0024(10) -0.0021(10)
C1 0.0114(13) 0.0171(15) 0.0240(15) 0.0023(12) -0.0016(11) 0.0008(11)
N2 0.0212(13) 0.0167(13) 0.0186(12) -0.0018(10) 0.0028(10) -0.0025(10)
C2 0.0247(16) 0.0131(14) 0.0234(15) -0.0002(12) 0.0016(12) -0.0023(12)
C3 0.0268(17) 0.0201(16) 0.0289(17) -0.0025(13) 0.0008(13) -0.0067(13)
C4 0.0344(18) 0.0133(15) 0.0322(18) -0.0023(13) 0.0066(14) -0.0017(13)
C5 0.041(2) 0.0153(15) 0.0285(17) 0.0034(13) -0.0025(15) 0.0005(14)
C6 0.0213(15) 0.0108(13) 0.0228(15) -0.0004(11) 0.0051(12) 0.0026(11)
C7 0.0221(15) 0.0159(15) 0.0259(16) -0.0032(12) 0.0047(12) -0.0002(12)
C8 0.0212(16) 0.0223(16) 0.0236(16) -0.0040(13) -0.0019(12) 0.0008(13)
C9 0.0280(17) 0.0228(16) 0.0194(15) -0.0022(13) 0.0019(13) 0.0032(13)
C10 0.0211(15) 0.0159(15) 0.0255(16) -0.0007(12) 0.0058(12) 0.0011(12)
C11 0.0192(15) 0.0116(14) 0.0230(15) -0.0008(11) 0.0017(12) 0.0002(11)
C12 0.0161(15) 0.0187(15) 0.0236(16) 0.0047(12) 0.0036(12) 0.0020(12)
C13 0.0223(16) 0.0164(15) 0.0221(16) 0.0010(11) 0.0002(13) 0.0013(12)
C14 0.0214(16) 0.0194(15) 0.0334(18) 0.0042(14) 0.0017(13) -0.0032(13)
C15 0.0203(16) 0.0259(18) 0.0356(19) 0.0082(15) 0.0057(14) 0.0016(14)
C16 0.0230(16) 0.0233(16) 0.0356(19) -0.0022(15) 0.0079(14) 0.0053(14)
C17 0.0236(16) 0.0147(15) 0.0382(19) -0.0014(13) 0.0071(14) 0.0002(13)
C18 0.0142(14) 0.0147(14) 0.0295(16) 0.0027(12) 0.0003(12) -0.0003(11)
C19 0.0316(18) 0.0206(16) 0.0285(17) 0.0018(13) 0.0070(14) 0.0041(14)
C20 0.0306(19) 0.0199(17) 0.048(2) 0.0050(15) 0.0084(16) 0.0078(14)
C21 0.0244(17) 0.0241(18) 0.046(2) 0.0161(16) -0.0054(15) -0.0013(14)
C22 0.036(2) 0.032(2) 0.0306(19) 0.0086(15) -0.0059(15) -0.0053(16)
C23 0.0324(18) 0.0216(17) 0.0309(18) 0.0018(14) -0.0010(14) -0.0028(14)
C24 0.0276(16) 0.0154(15) 0.0196(15) -0.0008(12) 0.0033(13) -0.0044(12)
C25 0.0374(19) 0.0135(15) 0.0237(16) -0.0014(12) 0.0013(14) -0.0054(13)
C26 0.051(2) 0.0217(17) 0.0185(16) -0.0016(13) 0.0064(15) -0.0092(16)
C27 0.051(2) 0.0268(18) 0.0285(18) -0.0074(15) 0.0172(17) -0.0132(17)
C28 0.0309(19) 0.0267(18) 0.037(2) -0.0072(16) 0.0097(15) -0.0088(15)
C29 0.0321(18) 0.0172(15) 0.0232(16) -0.0044(13) 0.0066(14) -0.0069(14)
C30 0.041(2) 0.0259(18) 0.0234(17) 0.0002(14) -0.0045(15) -0.0014(15)
C31 0.0194(16) 0.0297(18) 0.0309(18) -0.0023(14) 0.0030(14) 0.0017(13)
C32 0.0244(16) 0.0159(15) 0.0236(15) -0.0016(12) 0.0015(12) 0.0000(12)
C33 0.042(2) 0.0208(17) 0.043(2) 0.0043(16) 0.0052(17) 0.0030(16)
C34 0.0291(18) 0.034(2) 0.0360(19) 0.0125(16) 0.0071(15) 0.0036(15)
C35 0.039(2) 0.036(2) 0.0292(18) 0.0108(16) -0.0042(15) -0.0081(17)
C36 0.0277(17) 0.0215(17) 0.0275(17) -0.0038(13) 0.0014(14) -0.0022(14)
C37 0.051(2) 0.0281(19) 0.038(2) -0.0047(16) -0.0124(18) -0.0058(18)
C38 0.033(2) 0.0270(19) 0.048(2) 0.0066(17) -0.0041(17) -0.0073(16)
C39 0.040(2) 0.030(2) 0.059(3) -0.0088(18) 0.0160(19) -0.0105(17)
C40 0.0293(18) 0.0242(17) 0.0304(18) -0.0028(14) 0.0030(14) 0.0072(14)
C41 0.040(2) 0.0282(19) 0.038(2) -0.0058(16) 0.0079(16) 0.0096(16)
C42 0.049(2) 0.0294(19) 0.0322(19) -0.0031(15) 0.0187(17) 0.0046(17)
C43 0.041(2) 0.0211(16) 0.0209(16) -0.0008(13) 0.0075(14) 0.0031(15)

loop_
_atom_type_symbol
_atom_type_description
_atom_type_scat_dispersion_real
_atom_type_scat_dispersion_imag
_atom_type_scat_source
C C 0.0033 0.0016 'International Tables Vol C Tables 4.2.6.8 and 6.1.1.4'
H H 0.0000 0.0000 'International Tables Vol C Tables 4.2.6.8 and 6.1.1.4'
N N 0.0061 0.0033 'International Tables Vol C Tables 4.2.6.8 and 6.1.1.4'
O O 0.0106 0.0060 'International Tables Vol C Tables 4.2.6.8 and 6.1.1.4'
Si Si 0.0817 0.0704 'International Tables Vol C Tables 4.2.6.8 and 6.1.1.4'
P P 0.1023 0.0942 'International Tables Vol C Tables 4.2.6.8 and 6.1.1.4'
Er Er -0.2586 4.9576 'International Tables Vol C Tables 4.2.6.8 and 6.1.1.4'

loop_
_geom_angle_atom_site_label_1
_geom_angle_atom_site_label_2
_geom_angle_atom_site_label_3
_geom_angle
O1 Er1 C32 93.12(9)
O1 Er1 N2 122.29(8)
C32 Er1 N2 111.71(10)
O1 Er1 N1 74.80(8)
C32 Er1 N1 91.80(10)
N2 Er1 N1 54.16(8)
O1 Er1 C36 82.82(10)
C32 Er1 C36 134.63(11)
N2 Er1 C36 108.34(10)
N1 Er1 C36 129.56(10)
O1 Er1 O2 154.76(8)
C32 Er1 O2 83.99(9)
N2 Er1 O2 81.60(8)
N1 Er1 O2 130.24(8)
C36 Er1 O2 81.56(10)
O1 Er1 C1 99.06(8)
C32 Er1 C1 103.29(9)
N2 Er1 C1 26.70(8)
N1 Er1 C1 27.45(8)
C36 Er1 C1 122.02(10)
O2 Er1 C1 106.02(8)
O1 P1 C11 112.33(13)
O1 P1 C12 110.71(14)
C11 P1 C12 108.25(15)
O1 P1 C18 110.01(14)
C11 P1 C18 108.56(14)
C12 P1 C18 106.79(14)
C32 Si1 C34 111.70(16)
C32 Si1 C33 111.90(16)
C34 Si1 C33 107.74(18)
C32 Si1 C35 112.52(16)
C34 Si1 C35 106.05(18)
C33 Si1 C35 106.57(18)
C36 Si2 C37 117.36(17)
C36 Si2 C38 111.05(17)
C37 Si2 C38 105.56(19)
C36 Si2 C39 109.86(17)
C37 Si2 C39 105.1(2)
C38 Si2 C39 107.3(2)
P1 O1 Er1 127.10(12)
C40 O2 C43 108.9(2)
C40 O2 Er1 127.76(18)
C43 O2 Er1 122.92(19)
C1 N1 C6 129.2(3)
C1 N1 Er1 97.00(18)
C6 N1 Er1 122.73(19)
N2 C1 N1 110.7(3)
N2 C1 C2 125.4(3)
N1 C1 C2 123.3(3)
N2 C1 Er1 55.18(16)
N1 C1 Er1 55.54(15)
C2 C1 Er1 172.2(2)
C1 N2 C24 128.6(3)
C1 N2 Er1 98.12(18)
C24 N2 Er1 133.22(19)
C3 C2 C4 109.2(3)
C3 C2 C5 109.4(3)
C4 C2 C5 105.6(3)
C3 C2 C1 111.4(3)
C4 C2 C1 112.4(3)
C5 C2 C1 108.8(3)
C2 C3 H3A 109.5
C2 C3 H3B 109.5
H3A C3 H3B 109.5
C2 C3 H3C 109.5
H3A C3 H3C 109.5
H3B C3 H3C 109.5
C2 C4 H4A 109.5
C2 C4 H4B 109.5
H4A C4 H4B 109.5
C2 C4 H4C 109.5
H4A C4 H4C 109.5
H4B C4 H4C 109.5
C2 C5 H5A 109.5
C2 C5 H5B 109.5
H5A C5 H5B 109.5
C2 C5 H5C 109.5
H5A C5 H5C 109.5
H5B C5 H5C 109.5
N1 C6 C7 125.3(3)
N1 C6 C11 116.0(3)
C7 C6 C11 117.9(3)
C8 C7 C6 120.5(3)
C8 C7 H7A 119.8
C6 C7 H7A 119.8
C7 C8 C9 121.5(3)
C7 C8 H8A 119.3
C9 C8 H8A 119.3
C10 C9 C8 119.1(3)
C10 C9 H9A 120.5
C8 C9 H9A 120.5
C9 C10 C11 120.4(3)
C9 C10 H10A 119.8
C11 C10 H10A 119.8
C10 C11 C6 120.6(3)
C10 C11 P1 124.0(2)
C6 C11 P1 114.8(2)
C13 C12 C17 118.9(3)
C13 C12 P1 118.7(2)
C17 C12 P1 122.3(2)
C14 C13 C12 120.3(3)
C14 C13 H13A 119.8
C12 C13 H13A 119.8
C15 C14 C13 120.1(3)
C15 C14 H14A 120.0
C13 C14 H14A 120.0
C14 C15 C16 120.1(3)
C14 C15 H15A 119.9
C16 C15 H15A 119.9
C17 C16 C15 120.1(3)
C17 C16 H16A 119.9
C15 C16 H16A 119.9
C16 C17 C12 120.4(3)
C16 C17 H17A 119.8
C12 C17 H17A 119.8
C23 C18 C19 119.1(3)
C23 C18 P1 119.1(2)
C19 C18 P1 121.8(3)
C20 C19 C18 120.3(3)
C20 C19 H19A 119.9
C18 C19 H19A 119.9
C21 C20 C19 120.3(3)
C21 C20 H20A 119.8
C19 C20 H20A 119.8
C20 C21 C22 120.1(3)
C20 C21 H21A 120.0
C22 C21 H21A 120.0
C21 C22 C23 120.1(3)
C21 C22 H22A 120.0
C23 C22 H22A 120.0
C18 C23 C22 120.2(3)
C18 C23 H23A 119.9
C22 C23 H23A 119.9
C29 C24 C25 121.1(3)
C29 C24 N2 118.3(3)
C25 C24 N2 119.8(3)
C26 C25 C24 118.1(3)
C26 C25 C30 119.9(3)
C24 C25 C30 121.9(3)
C27 C26 C25 121.1(3)
C27 C26 H26A 119.5
C25 C26 H26A 119.5
C28 C27 C26 120.0(3)
C28 C27 H27A 120.0
C26 C27 H27A 120.0
C27 C28 C29 120.7(4)
C27 C28 H28A 119.6
C29 C28 H28A 119.6
C24 C29 C28 118.8(3)
C24 C29 C31 121.9(3)
C28 C29 C31 119.3(3)
C25 C30 H30A 109.5
C25 C30 H30B 109.5
H30A C30 H30B 109.5
C25 C30 H30C 109.5
H30A C30 H30C 109.5
H30B C30 H30C 109.5
C29 C31 H31A 109.5
C29 C31 H31B 109.5
H31A C31 H31B 109.5
C29 C31 H31C 109.5
H31A C31 H31C 109.5
H31B C31 H31C 109.5
Si1 C32 Er1 134.41(17)
Si1 C32 H32A 103.6
Er1 C32 H32A 103.6
Si1 C32 H32B 103.6
Er1 C32 H32B 103.6
H32A C32 H32B 105.3
Si1 C33 H33A 109.5
Si1 C33 H33B 109.5
H33A C33 H33B 109.5
Si1 C33 H33C 109.5
H33A C33 H33C 109.5
H33B C33 H33C 109.5
Si1 C34 H34A 109.5
Si1 C34 H34B 109.5
H34A C34 H34B 109.5
Si1 C34 H34C 109.5
H34A C34 H34C 109.5
H34B C34 H34C 109.5
Si1 C35 H35A 109.5
Si1 C35 H35B 109.5
H35A C35 H35B 109.5
Si1 C35 H35C 109.5
H35A C35 H35C 109.5
H35B C35 H35C 109.5
Si2 C36 Er1 111.82(16)
Si2 C36 H36A 109.3
Er1 C36 H36A 109.3
Si2 C36 H36B 109.3
Er1 C36 H36B 109.3
H36A C36 H36B 107.9
Si2 C37 H37A 109.5
Si2 C37 H37B 109.5
H37A C37 H37B 109.5
Si2 C37 H37C 109.5
H37A C37 H37C 109.5
H37B C37 H37C 109.5
Si2 C38 H38A 109.5
Si2 C38 H38B 109.5
H38A C38 H38B 109.5
Si2 C38 H38C 109.5
H38A C38 H38C 109.5
H38B C38 H38C 109.5
Si2 C39 H39A 109.5
Si2 C39 H39B 109.5
H39A C39 H39B 109.5
Si2 C39 H39C 109.5
H39A C39 H39C 109.5
H39B C39 H39C 109.5
O2 C40 C41 105.6(3)
O2 C40 H40A 110.6
C41 C40 H40A 110.6
O2 C40 H40B 110.6
C41 C40 H40B 110.6
H40A C40 H40B 108.8
C42 C41 C40 102.6(3)
C42 C41 H41A 111.3
C40 C41 H41A 111.3
C42 C41 H41B 111.3
C40 C41 H41B 111.3
H41A C41 H41B 109.2
C43 C42 C41 101.4(3)
C43 C42 H42A 111.5
C41 C42 H42A 111.5
C43 C42 H42B 111.5
C41 C42 H42B 111.5
H42A C42 H42B 109.3
O2 C43 C42 104.9(3)
O2 C43 H43A 110.8
C42 C43 H43A 110.8
O2 C43 H43B 110.8
C42 C43 H43B 110.8
H43A C43 H43B 108.8

loop_
_geom_bond_atom_site_label_1
_geom_bond_atom_site_label_2
_geom_bond_distance
Er1 O1 2.282(2)
Er1 C32 2.401(3)
Er1 N2 2.413(3)
Er1 N1 2.417(3)
Er1 C36 2.453(3)
Er1 O2 2.454(2)
Er1 C1 2.910(3)
P1 O1 1.509(2)
P1 C11 1.782(3)
P1 C12 1.797(3)
P1 C18 1.807(3)
Si1 C32 1.834(3)
Si1 C34 1.870(4)
Si1 C33 1.882(4)
Si1 C35 1.890(4)
Si2 C36 1.839(3)
Si2 C37 1.863(4)
Si2 C38 1.873(4)
Si2 C39 1.875(4)
O2 C40 1.456(4)
O2 C43 1.458(4)
N1 C1 1.352(4)
N1 C6 1.386(4)
C1 N2 1.321(4)
C1 C2 1.559(4)
N2 C24 1.425(4)
C2 C3 1.531(4)
C2 C4 1.537(4)
C2 C5 1.543(4)
C3 H3A 0.9800
C3 H3B 0.9800
C3 H3C 0.9800
C4 H4A 0.9800
C4 H4B 0.9800
C4 H4C 0.9800
C5 H5A 0.9800
C5 H5B 0.9800
C5 H5C 0.9800
C6 C7 1.399(5)
C6 C11 1.414(4)
C7 C8 1.383(4)
C7 H7A 0.9500
C8 C9 1.389(5)
C8 H8A 0.9500
C9 C10 1.380(5)
C9 H9A 0.9500
C10 C11 1.399(4)
C10 H10A 0.9500
C12 C13 1.390(4)
C12 C17 1.404(5)
C13 C14 1.388(5)
C13 H13A 0.9500
C14 C15 1.382(5)
C14 H14A 0.9500
C15 C16 1.386(5)
C15 H15A 0.9500
C16 C17 1.377(5)
C16 H16A 0.9500
C17 H17A 0.9500
C18 C23 1.384(5)
C18 C19 1.390(4)
C19 C20 1.386(5)
C19 H19A 0.9500
C20 C21 1.369(6)
C20 H20A 0.9500
C21 C22 1.380(6)
C21 H21A 0.9500
C22 C23 1.389(5)
C22 H22A 0.9500
C23 H23A 0.9500
C24 C29 1.396(5)
C24 C25 1.409(5)
C25 C26 1.397(5)
C25 C30 1.503(5)
C26 C27 1.384(6)
C26 H26A 0.9500
C27 C28 1.383(6)
C27 H27A 0.9500
C28 C29 1.396(5)
C28 H28A 0.9500
C29 C31 1.505(5)
C30 H30A 0.9800
C30 H30B 0.9800
C30 H30C 0.9800
C31 H31A 0.9800
C31 H31B 0.9800
C31 H31C 0.9800
C32 H32A 0.9900
C32 H32B 0.9900
C33 H33A 0.9800
C33 H33B 0.9800
C33 H33C 0.9800
C34 H34A 0.9800
C34 H34B 0.9800
C34 H34C 0.9800
C35 H35A 0.9800
C35 H35B 0.9800
C35 H35C 0.9800
C36 H36A 0.9900
C36 H36B 0.9900
C37 H37A 0.9800
C37 H37B 0.9800
C37 H37C 0.9800
C38 H38A 0.9800
C38 H38B 0.9800
C38 H38C 0.9800
C39 H39A 0.9800
C39 H39B 0.9800
C39 H39C 0.9800
C40 C41 1.526(5)
C40 H40A 0.9900
C40 H40B 0.9900
C41 C42 1.521(5)
C41 H41A 0.9900
C41 H41B 0.9900
C42 C43 1.504(5)
C42 H42A 0.9900
C42 H42B 0.9900
C43 H43A 0.9900
C43 H43B 0.9900
